data_7158702
loop_
_publ_author_name
'Hong, Kemiao'
'Yang, Xiangji'
'Zhang, Zhijing'
'Xie, Xiongda'
'Lv, Xin'
'Xu, Xinfang'
'Hu, Wenhao'

_publ_section_title
;
 Diastereoselective aldol-type interception of phenolic oxonium ylides for
 the direct assembly of 2,2-disubstituted dihydrobenzofurans.
;
_journal_issue 22
_journal_name_full 'Organic &amp; biomolecular chemistry'
_journal_page_first 4635
_journal_page_last 4639
_journal_paper_doi 10.1039/d2ob00723a
_journal_volume 20
_journal_year 2022
_chemical_formula_moiety 'C25 H21 N O5'
_chemical_formula_sum 'C25 H21 N O5'
_chemical_formula_weight 415.43
_space_group_crystal_system triclinic
_space_group_IT_number 2
_space_group_name_Hall '-P 1'
_space_group_name_H-M_alt 'P -1'
_atom_sites_solution_hydrogens geom
_atom_sites_solution_primary dual
_audit_creation_date 2021-07-05
_audit_creation_method
;
Olex2 1.3
(compiled 2020.11.12 svn.r5f609507 for OlexSys, GUI svn.r6272)
;
_audit_update_record
;
2021-11-28 deposited with the CCDC.	2022-05-16 downloaded from the CCDC.
;
_cell_angle_alpha 75.339(2)
_cell_angle_beta 70.665(2)
_cell_angle_gamma 78.677(2)
_cell_formula_units_Z 4
_cell_length_a 11.8311(3)
_cell_length_b 12.9022(3)
_cell_length_c 14.4374(3)
_cell_measurement_reflns_used 13315
_cell_measurement_temperature 100.00(10)
_cell_measurement_theta_max 75.9230
_cell_measurement_theta_min 3.5720
_cell_volume 1996.47(9)
_computing_cell_refinement 'CrysAlisPro 1.171.40.84a (Rigaku OD, 2020)'
_computing_data_collection 'CrysAlisPro 1.171.40.84a (Rigaku OD, 2020)'
_computing_data_reduction 'CrysAlisPro 1.171.40.84a (Rigaku OD, 2020)'
_computing_molecular_graphics 'Olex2 1.3 (Dolomanov et al., 2009)'
_computing_publication_material 'Olex2 1.3 (Dolomanov et al., 2009)'
_computing_structure_refinement 'SHELXL 2018/3 (Sheldrick, 2015)'
_computing_structure_solution 'SHELXT 2018/2 (Sheldrick, 2018)'
_diffrn_ambient_environment N~2~
_diffrn_ambient_temperature 100.00(10)
_diffrn_detector 'Hybrid Pixel Array Detector'
_diffrn_detector_area_resol_mean 10.0000
_diffrn_detector_type HyPix
_diffrn_measured_fraction_theta_full 0.998
_diffrn_measured_fraction_theta_max 0.959
_diffrn_measurement_details
;
List of Runs (angles in degrees, time in seconds):

  # Type    Start    End  Width  t~exp~   \w     \q     \k     \f   Frames
#--------------------------------------------------------------------------
  1  \w    -68.00  11.00   0.50    0.20    --  -46.62  74.00 -80.00  158
  2  \w    -24.00  10.00   0.50    0.20    --  -46.62  19.00-150.00   68
  3  \w    -24.00  28.00   0.50    0.20    --  -46.62  19.00-120.00  104
  4  \w     46.00  97.00   0.50    0.20    --   46.62  74.00 -80.00  102
  5  \w     86.00 176.00   0.50    1.50    --  105.44  74.00 -80.00  180
  6  \w    135.00 176.00   0.50    1.50    --  105.44  30.00  60.00   82
  7  \w    135.00 174.00   0.50    1.50    --  105.44   0.00  90.00   78
  8  \w     91.00 130.00   0.50    1.50    --  105.44  30.00  60.00   78
  9  \w     97.00 123.00   0.50    1.50    --  105.44   0.00  90.00   52
 10  \w     69.00 107.00   0.50    1.50    --  105.44 -77.00   0.00   76
 11  \w     61.00 111.00   0.50    1.50    --  105.44-125.00  30.00  100
 12  \w     85.00 111.00   0.50    1.50    --  105.44-125.00 120.00   52
 13  \w     41.00  66.00   0.50    1.50    --  105.44 -74.00 151.00   50
 14  \w     46.00 105.00   0.50    1.50    --  105.44 -94.00  90.00  118
 15  \w     35.00  61.00   0.50    1.50    --  105.44   0.00  90.00   52
 16  \w     34.00  64.00   0.50    1.50    --  105.44 -77.00   0.00   60
 17  \w     33.00  73.00   0.50    1.50    --  105.44 -61.00 -60.00   80
 18  \w     33.00  71.00   0.50    1.50    --  105.44 -61.00 -90.00   76
 19  \w     41.00  67.00   0.50    1.50    --  105.44 -61.00-150.00   52
 20  \w     53.00  79.00   0.50    1.50    --  105.44 -94.00-180.00   52
 21  \w     52.00 110.00   0.50    1.50    --  105.44-125.00-150.00  116
 22  \w     34.00 111.00   0.50    1.50    --  105.44-125.00-120.00  154
 23  \w     39.00 110.00   0.50    1.50    --  105.44-125.00 -60.00  142
 24  \w     38.00 111.00   0.50    1.50    --  105.44-125.00  60.00  146
 25  \w     38.00  63.00   0.50    1.50    --  105.44 -94.00 150.00   50
 26  \w     23.00  94.00   0.50    0.20    --   46.62-125.00  30.00  142
 27  \w    -25.00  53.00   0.50    0.20    --   46.62 -74.00 151.00  156
 28  \w    103.00 167.00   0.50    1.50    --  105.44  61.00 -30.00  128
 29  \w     90.00 177.00   0.50    1.50    --  105.44  30.00-150.00  174
 30  \w    -69.00 -44.00   0.50    1.50    -- -100.00  74.00 -80.00   50
 31  \w    -89.00 -53.00   0.50    1.50    -- -100.00 125.00 -90.00   72
 32  \w   -112.00 -69.00   0.50    1.50    -- -100.00 125.00 -60.00   86
 33  \w    -66.00 -29.00   0.50    1.50    -- -100.00  61.00  90.00   74
 34  \w    -66.00 -28.00   0.50    1.50    -- -100.00  61.00 120.00   76
 35  \w   -110.00 -85.00   0.50    1.50    -- -100.00 -45.00  90.00   50
 36  \w   -117.00 -52.00   0.50    0.20    --  -46.62 -74.00 151.00  130
 37  \w    -99.00 -74.00   0.50    0.20    --  -46.62-125.00 -60.00   50
 38  \w   -160.00-135.00   0.50    1.50    -- -100.00 -45.00  90.00   50
 39  \w   -167.00 -80.00   0.50    1.50    -- -100.00 -74.00 151.00  174
 40  \w   -170.00 -90.00   0.50    1.50    -- -100.00 -45.00-150.00  160
;
_diffrn_measurement_device 'four-circle diffractometer'
_diffrn_measurement_device_type 'XtaLAB Synergy R, DW system, HyPix'
_diffrn_measurement_method '\w scans'
_diffrn_orient_matrix_type 'CrysAlisPro convention (1999,Acta A55,543-557)'
_diffrn_orient_matrix_UB_11 -0.0147471000
_diffrn_orient_matrix_UB_12 0.0681476000
_diffrn_orient_matrix_UB_13 0.0777528000
_diffrn_orient_matrix_UB_21 -0.1280368000
_diffrn_orient_matrix_UB_22 -0.0316152000
_diffrn_orient_matrix_UB_23 0.0549236000
_diffrn_orient_matrix_UB_31 0.0522095000
_diffrn_orient_matrix_UB_32 -0.0991182000
_diffrn_orient_matrix_UB_33 0.0654011000
_diffrn_radiation_monochromator mirror
_diffrn_radiation_probe x-ray
_diffrn_radiation_type 'Cu K\a'
_diffrn_radiation_wavelength 1.54184
_diffrn_reflns_av_R_equivalents 0.0477
_diffrn_reflns_av_unetI/netI 0.0490
_diffrn_reflns_Laue_measured_fraction_full 0.998
_diffrn_reflns_Laue_measured_fraction_max 0.959
_diffrn_reflns_limit_h_max 14
_diffrn_reflns_limit_h_min -14
_diffrn_reflns_limit_k_max 16
_diffrn_reflns_limit_k_min -16
_diffrn_reflns_limit_l_max 18
_diffrn_reflns_limit_l_min -18
_diffrn_reflns_number 25831
_diffrn_reflns_point_group_measured_fraction_full 0.998
_diffrn_reflns_point_group_measured_fraction_max 0.959
_diffrn_reflns_theta_full 67.684
_diffrn_reflns_theta_max 76.296
_diffrn_reflns_theta_min 3.313
_diffrn_source 'Rotating-anode X-ray tube'
_diffrn_source_type 'Rigaku (Cu) X-ray Source'
_exptl_absorpt_coefficient_mu 0.792
_exptl_absorpt_correction_T_max 1.00000
_exptl_absorpt_correction_T_min 0.77830
_exptl_absorpt_correction_type multi-scan
_exptl_absorpt_process_details
;
CrysAlisPro 1.171.40.84a (Rigaku Oxford Diffraction, 2020)
Empirical absorption correction using spherical harmonics,
implemented in SCALE3 ABSPACK scaling algorithm.
;
_exptl_crystal_colour colourless
_exptl_crystal_colour_primary colourless
_exptl_crystal_density_diffrn 1.382
_exptl_crystal_description block
_exptl_crystal_F_000 872
_exptl_crystal_size_max 0.3
_exptl_crystal_size_mid 0.2
_exptl_crystal_size_min 0.2
_refine_diff_density_max 0.328
_refine_diff_density_min -0.266
_refine_diff_density_rms 0.046
_refine_ls_extinction_coef 0.00060(14)
_refine_ls_extinction_expression Fc^*^=kFc[1+0.001xFc^2^\l^3^/sin(2\q)]^-1/4^
_refine_ls_extinction_method 'SHELXL-2018/3 (Sheldrick 2018)'
_refine_ls_goodness_of_fit_ref 1.039
_refine_ls_hydrogen_treatment constr
_refine_ls_matrix_type full
_refine_ls_number_parameters 564
_refine_ls_number_reflns 8018
_refine_ls_number_restraints 0
_refine_ls_restrained_S_all 1.039
_refine_ls_R_factor_all 0.0469
_refine_ls_R_factor_gt 0.0410
_refine_ls_shift/su_max 0.000
_refine_ls_shift/su_mean 0.000
_refine_ls_structure_factor_coef Fsqd
_refine_ls_weighting_details 'w=1/[\s^2^(Fo^2^)+(0.0423P)^2^+0.7206P] where P=(Fo^2^+2Fc^2^)/3'
_refine_ls_weighting_scheme calc
_refine_ls_wR_factor_gt 0.1026
_refine_ls_wR_factor_ref 0.1059
_reflns_Friedel_coverage 0.000
_reflns_number_gt 7044
_reflns_number_total 8018
_reflns_threshold_expression 'I > 2\s(I)'
_cod_data_source_file d2ob00723a2.cif
_cod_data_source_block hongkm_210701
_cod_depositor_comments 'Adding full bibliography for 7158702.cif.'
_cod_original_cell_volume 1996.48(9)
_cod_database_code 7158702
_shelx_shelxl_version_number 2018/3
_chemical_oxdiff_formula CHNO
_shelx_space_group_comment
;
The symmetry employed for this shelxl refinement is uniquely defined
by the following loop, which should always be used as a source of
symmetry information in preference to the above space-group names.
They are only intended as comments.
;
_shelx_estimated_absorpt_t_max 0.858
_shelx_estimated_absorpt_t_min 0.797
_reflns_odcompleteness_completeness 99.87
_reflns_odcompleteness_iscentric 1
_reflns_odcompleteness_theta 66.97
_olex2_refinement_description
;
1. Fixed Uiso
 At 1.2 times of:
  All C(H) groups, All C(H,H) groups
 At 1.5 times of:
  All C(H,H,H) groups, All O(H) groups
2.a Secondary CH2 refined with riding coordinates:
 C8(H8A,H8B), C1E(H1EA,H1EB), C1J(H1JA,H1JB), C22(H22A,H22B)
2.b Aromatic/amide H refined with riding coordinates:
 C11(H11), C13(H13), C17(H17), C19(H19), C1A(H1A), C1B(H1B), C1H(H1H),
 C1I(H1I), C1K(H1K), C1L(H1L), C1M(H1M), C1N(H1N), C1O(H1O), C1P(H1P), C1Q(H1Q),
  C1R(H1R), C1S(H1S), C1T(H1T), C1V(H1V), C1W(H1W), C1X(H1X), C1Y(H1Y),
 C1Z(H1Z), C20(H20), C23(H23), C24(H24)
2.c Idealised Me refined as rotating group:
 C1U(H1UA,H1UB,H1UC), C21(H21A,H21B,H21C)
2.d Idealised tetrahedral OH refined as rotating group:
 O3(H3), O6(H6)
;
_olex2_submission_special_instructions 'No special instructions were received'
_oxdiff_exptl_absorpt_empirical_details
;
Empirical correction (ABSPACK) includes:
- Absorption correction using spherical harmonics
- Frame scaling
;
_oxdiff_exptl_absorpt_empirical_full_max 2.258
_oxdiff_exptl_absorpt_empirical_full_min 0.377

loop_
_space_group_symop_operation_xyz
'x, y, z'
'-x, -y, -z'

loop_
_atom_site_label
_atom_site_type_symbol
_atom_site_fract_x
_atom_site_fract_y
_atom_site_fract_z
_atom_site_U_iso_or_equiv
_atom_site_adp_type
_atom_site_occupancy
_atom_site_site_symmetry_order
_atom_site_calc_flag
_atom_site_refinement_flags_posn
_atom_site_refinement_flags_adp
_atom_site_refinement_flags_occupancy
_atom_site_disorder_assembly
_atom_site_disorder_group
O1 O 0.78492(8) 0.84886(7) -0.07669(6) 0.0195(2) Uani 1 1 d . . . . .
O2 O 0.70339(8) 0.64050(7) 0.59031(6) 0.0194(2) Uani 1 1 d . . . . .
O3 O 0.56789(9) 0.76666(8) 0.38835(7) 0.0224(2) Uani 1 1 d . . . . .
H3 H 0.625760 0.782806 0.339419 0.034 Uiso 1 1 calc R U . . .
O4 O 0.60561(9) 0.91502(8) 0.06377(7) 0.0237(2) Uani 1 1 d . . . . .
O5 O 1.06943(9) 0.75387(8) -0.09245(7) 0.0253(2) Uani 1 1 d . . . . .
O6 O 0.93009(9) 0.72076(8) 0.11898(7) 0.0220(2) Uani 1 1 d . . . . .
H6 H 0.877216 0.727983 0.171418 0.033 Uiso 1 1 calc R U . . .
O7 O 0.89555(9) 0.58892(9) 0.44479(7) 0.0273(2) Uani 1 1 d . . . . .
O8 O 0.69783(10) 0.85289(9) 0.18364(7) 0.0294(2) Uani 1 1 d . . . . .
O9 O 0.41045(9) 0.67858(9) 0.58109(8) 0.0290(2) Uani 1 1 d . . . . .
O10 O 0.82335(10) 0.70761(10) 0.32894(8) 0.0346(3) Uani 1 1 d . . . . .
N1 N 0.95763(10) 0.62216(9) -0.08027(8) 0.0202(2) Uani 1 1 d . . . . .
N2 N 0.47032(11) 0.81606(10) 0.62158(8) 0.0231(2) Uani 1 1 d . . . . .
C1 C 0.82689(12) 0.93901(10) -0.14543(9) 0.0189(3) Uani 1 1 d . . . . .
C2 C 0.79809(12) 0.64241(10) 0.06014(10) 0.0199(3) Uani 1 1 d . . . . .
C3 C 0.85004(12) 0.58243(11) -0.01548(10) 0.0201(3) Uani 1 1 d . . . . .
C4 C 0.68673(12) 0.53728(11) 0.64402(10) 0.0196(3) Uani 1 1 d . . . . .
C5 C 0.98121(12) 0.70616(11) -0.05145(9) 0.0195(3) Uani 1 1 d . . . . .
C6 C 0.89033(12) 0.99385(11) -0.11239(10) 0.0207(3) Uani 1 1 d . . . . .
C7 C 0.69843(12) 0.86980(10) 0.09711(10) 0.0194(3) Uani 1 1 d . . . . .
C8 C 0.89563(12) 0.93467(11) -0.00942(10) 0.0205(3) Uani 1 1 d . . . . .
H8A H 0.864030 0.981659 0.038635 0.025 Uiso 1 1 calc R U . . .
H8B H 0.977424 0.903845 -0.009847 0.025 Uiso 1 1 calc R U . . .
C9 C 1.01967(12) 0.65030(11) -0.26562(10) 0.0206(3) Uani 1 1 d . . . . .
C10 C 0.87644(12) 0.72942(11) 0.04281(9) 0.0191(3) Uani 1 1 d . . . . .
C11 C 0.70465(12) 0.49906(11) 0.73732(10) 0.0229(3) Uani 1 1 d . . . . .
H11 H 0.726803 0.542696 0.769114 0.027 Uiso 1 1 calc R U . . .
C12 C 0.65110(12) 0.47590(11) 0.59530(10) 0.0218(3) Uani 1 1 d . . . . .
C13 C 0.32468(13) 0.83146(11) 0.89220(10) 0.0223(3) Uani 1 1 d . . . . .
H13 H 0.248190 0.865015 0.890099 0.027 Uiso 1 1 calc R U . . .
C14 C 0.80997(12) 0.65450(11) 0.41280(10) 0.0208(3) Uani 1 1 d . . . . .
C15 C 0.81344(12) 0.84530(11) 0.01376(9) 0.0189(3) Uani 1 1 d . . . . .
C16 C 0.64153(13) 0.85144(11) 0.49039(10) 0.0215(3) Uani 1 1 d . . . . .
C17 C 0.35416(13) 0.81034(11) 0.98117(10) 0.0246(3) Uani 1 1 d . . . . .
H17 H 0.297489 0.829420 1.038438 0.030 Uiso 1 1 calc R U . . .
C18 C 0.60001(12) 0.75383(11) 0.47687(9) 0.0202(3) Uani 1 1 d . . . . .
C19 C 0.52277(13) 0.75225(12) 0.81026(10) 0.0242(3) Uani 1 1 d . . . . .
H19 H 0.579487 0.732539 0.753292 0.029 Uiso 1 1 calc R U . . .
C1A C 0.80827(13) 0.97128(11) -0.23861(10) 0.0223(3) Uani 1 1 d . . . . .
H1A H 0.764492 0.933582 -0.259069 0.027 Uiso 1 1 calc R U . . .
C1B C 0.90529(13) 0.69756(11) -0.27246(10) 0.0228(3) Uani 1 1 d . . . . .
H1B H 0.838669 0.689641 -0.215688 0.027 Uiso 1 1 calc R U . . .
C1C C 0.48128(12) 0.74214(11) 0.56539(10) 0.0219(3) Uani 1 1 d . . . . .
C1D C 0.40863(13) 0.80284(11) 0.80608(10) 0.0214(3) Uani 1 1 d . . . . .
C1E C 1.03814(13) 0.58253(11) -0.16836(10) 0.0235(3) Uani 1 1 d . . . . .
H1EA H 1.025253 0.508928 -0.162693 0.028 Uiso 1 1 calc R U . . .
H1EB H 1.121023 0.581438 -0.170101 0.028 Uiso 1 1 calc R U . . .
C1F C 0.68776(12) 0.64912(11) 0.49337(9) 0.0197(3) Uani 1 1 d . . . . .
C1G C 0.56132(13) 0.88392(11) 0.57660(10) 0.0229(3) Uani 1 1 d . . . . .
C1H C 0.93832(13) 1.08597(12) -0.17392(10) 0.0249(3) Uani 1 1 d . . . . .
H1H H 0.980618 1.124241 -0.152600 0.030 Uiso 1 1 calc R U . . .
C1I C 0.63234(13) 0.36970(12) 0.64065(11) 0.0259(3) Uani 1 1 d . . . . .
H1I H 0.606857 0.327314 0.609815 0.031 Uiso 1 1 calc R U . . .
C1J C 0.64048(13) 0.54367(11) 0.49626(10) 0.0231(3) Uani 1 1 d . . . . .
H1JA H 0.557454 0.557370 0.494733 0.028 Uiso 1 1 calc R U . . .
H1JB H 0.690208 0.509719 0.440929 0.028 Uiso 1 1 calc R U . . .
C1K C 0.46846(14) 0.76066(12) 0.98445(10) 0.0249(3) Uani 1 1 d . . . . .
H1K H 0.488757 0.747234 1.043735 0.030 Uiso 1 1 calc R U . . .
C1L C 0.79916(13) 0.49610(11) -0.01855(11) 0.0251(3) Uani 1 1 d . . . . .
H1L H 0.833652 0.457409 -0.069548 0.030 Uiso 1 1 calc R U . . .
C1M C 1.11859(14) 0.66464(12) -0.35060(11) 0.0276(3) Uani 1 1 d . . . . .
H1M H 1.195490 0.634755 -0.346684 0.033 Uiso 1 1 calc R U . . .
C1N C 0.55206(13) 0.73116(12) 0.89955(10) 0.0256(3) Uani 1 1 d . . . . .
H1N H 0.628221 0.697071 0.902107 0.031 Uiso 1 1 calc R U . . .
C1O C 0.69456(13) 0.61371(11) 0.13586(11) 0.0242(3) Uani 1 1 d . . . . .
H1O H 0.660300 0.652071 0.187121 0.029 Uiso 1 1 calc R U . . .
C1P C 0.89017(14) 0.75625(12) -0.36325(11) 0.0255(3) Uani 1 1 d . . . . .
H1P H 0.813576 0.786978 -0.367404 0.031 Uiso 1 1 calc R U . . .
C1Q C 0.85831(14) 1.06308(12) -0.30040(10) 0.0276(3) Uani 1 1 d . . . . .
H1Q H 0.849096 1.086724 -0.364210 0.033 Uiso 1 1 calc R U . . .
C1R C 0.73740(13) 0.90885(12) 0.43354(11) 0.0260(3) Uani 1 1 d . . . . .
H1R H 0.791482 0.888074 0.375987 0.031 Uiso 1 1 calc R U . . .
C1S C 0.68771(13) 0.39164(12) 0.78108(11) 0.0271(3) Uani 1 1 d . . . . .
H1S H 0.700154 0.362088 0.843245 0.032 Uiso 1 1 calc R U . . .
C1T C 0.65264(14) 0.32805(12) 0.73361(11) 0.0287(3) Uani 1 1 d . . . . .
H1T H 0.642475 0.256454 0.764246 0.034 Uiso 1 1 calc R U . . .
C1U C 0.49503(13) 0.94817(13) 0.13732(11) 0.0269(3) Uani 1 1 d . . . . .
H1UA H 0.428357 0.958892 0.110608 0.040 Uiso 1 1 calc R U . . .
H1UB H 0.502118 1.014387 0.152613 0.040 Uiso 1 1 calc R U . . .
H1UC H 0.481570 0.893128 0.197309 0.040 Uiso 1 1 calc R U . . .
C1V C 0.64241(13) 0.52634(12) 0.13409(12) 0.0296(3) Uani 1 1 d . . . . .
H1V H 0.572714 0.506419 0.184340 0.036 Uiso 1 1 calc R U . . .
C1W C 0.75136(15) 0.99897(12) 0.46447(12) 0.0315(3) Uani 1 1 d . . . . .
H1W H 0.816215 1.037610 0.427847 0.038 Uiso 1 1 calc R U . . .
C1X C 0.69418(14) 0.46917(12) 0.05767(12) 0.0290(3) Uani 1 1 d . . . . .
H1X H 0.658038 0.411526 0.057241 0.035 Uiso 1 1 calc R U . . .
C1Y C 0.98910(16) 0.76897(13) -0.44749(11) 0.0318(3) Uani 1 1 d . . . . .
H1Y H 0.978984 0.808235 -0.508413 0.038 Uiso 1 1 calc R U . . .
C1Z C 0.57265(15) 0.97356(12) 0.60721(11) 0.0288(3) Uani 1 1 d . . . . .
H1Z H 0.517923 0.994780 0.664305 0.035 Uiso 1 1 calc R U . . .
C20 C 0.92149(15) 1.11977(12) -0.26865(11) 0.0296(3) Uani 1 1 d . . . . .
H20 H 0.953185 1.181295 -0.311105 0.036 Uiso 1 1 calc R U . . .
C21 C 1.01453(13) 0.57397(13) 0.37303(11) 0.0287(3) Uani 1 1 d . . . . .
H21A H 1.010178 0.606575 0.306518 0.043 Uiso 1 1 calc R U . . .
H21B H 1.041536 0.498205 0.377151 0.043 Uiso 1 1 calc R U . . .
H21C H 1.070314 0.607259 0.388134 0.043 Uiso 1 1 calc R U . . .
C22 C 0.37059(13) 0.82716(13) 0.71166(10) 0.0280(3) Uani 1 1 d . . . . .
H22A H 0.313089 0.778807 0.720006 0.034 Uiso 1 1 calc R U . . .
H22B H 0.329883 0.900344 0.702872 0.034 Uiso 1 1 calc R U . . .
C23 C 0.66932(16) 1.03091(12) 0.54912(12) 0.0326(4) Uani 1 1 d . . . . .
H23 H 0.678944 1.091903 0.567595 0.039 Uiso 1 1 calc R U . . .
C24 C 1.10311(15) 0.72350(14) -0.44153(11) 0.0346(4) Uani 1 1 d . . . . .
H24 H 1.169513 0.732289 -0.498395 0.042 Uiso 1 1 calc R U . . .

loop_
_atom_site_aniso_label
_atom_site_aniso_U_11
_atom_site_aniso_U_22
_atom_site_aniso_U_33
_atom_site_aniso_U_23
_atom_site_aniso_U_13
_atom_site_aniso_U_12
O1 0.0252(5) 0.0174(5) 0.0171(4) -0.0002(3) -0.0094(4) -0.0041(4)
O2 0.0249(5) 0.0164(4) 0.0169(4) -0.0002(3) -0.0088(4) -0.0023(4)
O3 0.0234(5) 0.0257(5) 0.0185(4) -0.0023(4) -0.0097(4) -0.0008(4)
O4 0.0217(5) 0.0260(5) 0.0231(5) -0.0060(4) -0.0081(4) 0.0014(4)
O5 0.0217(5) 0.0258(5) 0.0264(5) -0.0037(4) -0.0050(4) -0.0038(4)
O6 0.0249(5) 0.0233(5) 0.0179(4) -0.0021(4) -0.0096(4) -0.0002(4)
O7 0.0213(5) 0.0303(6) 0.0236(5) 0.0009(4) -0.0065(4) 0.0039(4)
O8 0.0312(5) 0.0334(6) 0.0180(5) -0.0017(4) -0.0079(4) 0.0055(4)
O9 0.0239(5) 0.0327(6) 0.0297(5) -0.0055(4) -0.0054(4) -0.0073(4)
O10 0.0288(5) 0.0417(7) 0.0209(5) 0.0038(4) -0.0052(4) 0.0066(5)
N1 0.0221(6) 0.0186(5) 0.0189(5) -0.0026(4) -0.0070(4) -0.0001(4)
N2 0.0237(6) 0.0246(6) 0.0207(5) -0.0046(4) -0.0086(4) 0.0017(5)
C1 0.0193(6) 0.0159(6) 0.0181(6) -0.0007(5) -0.0047(5) 0.0001(5)
C2 0.0217(6) 0.0140(6) 0.0225(6) 0.0014(5) -0.0099(5) 0.0005(5)
C3 0.0215(6) 0.0165(6) 0.0213(6) 0.0011(5) -0.0105(5) 0.0010(5)
C4 0.0169(6) 0.0166(6) 0.0213(6) -0.0012(5) -0.0038(5) 0.0002(5)
C5 0.0197(6) 0.0178(6) 0.0193(6) 0.0000(5) -0.0078(5) 0.0004(5)
C6 0.0228(6) 0.0187(6) 0.0194(6) -0.0021(5) -0.0075(5) -0.0002(5)
C7 0.0238(6) 0.0133(6) 0.0200(6) -0.0010(5) -0.0076(5) -0.0012(5)
C8 0.0248(7) 0.0172(6) 0.0195(6) -0.0010(5) -0.0084(5) -0.0033(5)
C9 0.0234(7) 0.0175(6) 0.0215(6) -0.0048(5) -0.0070(5) -0.0018(5)
C10 0.0215(6) 0.0179(6) 0.0175(6) -0.0013(5) -0.0078(5) -0.0015(5)
C11 0.0217(6) 0.0226(7) 0.0216(6) -0.0012(5) -0.0058(5) -0.0018(5)
C12 0.0184(6) 0.0204(7) 0.0241(6) -0.0034(5) -0.0051(5) -0.0004(5)
C13 0.0220(6) 0.0183(6) 0.0252(7) -0.0036(5) -0.0065(5) -0.0006(5)
C14 0.0238(7) 0.0179(6) 0.0203(6) -0.0019(5) -0.0090(5) 0.0001(5)
C15 0.0229(6) 0.0184(6) 0.0158(6) -0.0018(5) -0.0084(5) -0.0008(5)
C16 0.0242(7) 0.0179(6) 0.0236(6) 0.0003(5) -0.0144(5) 0.0014(5)
C17 0.0293(7) 0.0209(7) 0.0198(6) -0.0037(5) -0.0027(5) -0.0026(6)
C18 0.0209(6) 0.0213(7) 0.0185(6) -0.0021(5) -0.0088(5) -0.0005(5)
C19 0.0246(7) 0.0251(7) 0.0194(6) -0.0042(5) -0.0054(5) 0.0023(5)
C1A 0.0249(7) 0.0221(7) 0.0204(6) -0.0024(5) -0.0095(5) -0.0015(5)
C1B 0.0231(7) 0.0241(7) 0.0198(6) -0.0042(5) -0.0049(5) -0.0028(5)
C1C 0.0221(6) 0.0214(7) 0.0216(6) -0.0020(5) -0.0100(5) 0.0017(5)
C1D 0.0232(6) 0.0180(6) 0.0223(6) -0.0028(5) -0.0080(5) -0.0004(5)
C1E 0.0253(7) 0.0207(7) 0.0232(7) -0.0056(5) -0.0083(5) 0.0037(5)
C1F 0.0226(6) 0.0197(6) 0.0170(6) -0.0019(5) -0.0084(5) -0.0009(5)
C1G 0.0274(7) 0.0188(7) 0.0237(6) -0.0016(5) -0.0148(5) 0.0031(5)
C1H 0.0292(7) 0.0214(7) 0.0241(7) 0.0005(5) -0.0097(6) -0.0067(6)
C1I 0.0250(7) 0.0192(7) 0.0316(7) -0.0031(5) -0.0071(6) -0.0033(5)
C1J 0.0262(7) 0.0199(7) 0.0247(7) -0.0049(5) -0.0100(5) -0.0015(5)
C1K 0.0309(7) 0.0236(7) 0.0204(6) 0.0004(5) -0.0097(5) -0.0061(6)
C1L 0.0293(7) 0.0178(7) 0.0301(7) -0.0023(5) -0.0148(6) -0.0003(5)
C1M 0.0233(7) 0.0268(7) 0.0290(7) -0.0055(6) -0.0044(6) -0.0006(6)
C1N 0.0231(7) 0.0265(7) 0.0243(7) -0.0001(5) -0.0090(5) 0.0001(6)
C1O 0.0233(7) 0.0180(7) 0.0265(7) 0.0006(5) -0.0068(5) 0.0004(5)
C1P 0.0274(7) 0.0244(7) 0.0272(7) -0.0043(5) -0.0131(6) -0.0012(6)
C1Q 0.0324(8) 0.0286(8) 0.0199(6) 0.0036(5) -0.0118(6) -0.0034(6)
C1R 0.0268(7) 0.0219(7) 0.0281(7) 0.0029(5) -0.0136(6) -0.0010(6)
C1S 0.0267(7) 0.0246(7) 0.0236(7) 0.0036(5) -0.0067(5) -0.0014(6)
C1T 0.0282(7) 0.0193(7) 0.0321(8) 0.0037(6) -0.0061(6) -0.0048(6)
C1U 0.0220(7) 0.0295(8) 0.0270(7) -0.0080(6) -0.0052(5) 0.0010(6)
C1V 0.0227(7) 0.0215(7) 0.0382(8) 0.0033(6) -0.0079(6) -0.0022(6)
C1W 0.0358(8) 0.0218(7) 0.0408(8) 0.0067(6) -0.0243(7) -0.0067(6)
C1X 0.0293(7) 0.0174(7) 0.0420(8) 0.0012(6) -0.0169(6) -0.0048(6)
C1Y 0.0418(9) 0.0296(8) 0.0214(7) -0.0003(6) -0.0103(6) -0.0036(7)
C1Z 0.0399(8) 0.0221(7) 0.0299(7) -0.0059(6) -0.0218(6) 0.0049(6)
C20 0.0363(8) 0.0251(7) 0.0245(7) 0.0064(6) -0.0107(6) -0.0091(6)
C21 0.0211(7) 0.0307(8) 0.0282(7) -0.0024(6) -0.0049(6) 0.0017(6)
C22 0.0242(7) 0.0358(8) 0.0221(7) -0.0083(6) -0.0086(5) 0.0065(6)
C23 0.0461(9) 0.0194(7) 0.0423(9) -0.0030(6) -0.0307(8) -0.0001(6)
C24 0.0336(8) 0.0375(9) 0.0227(7) -0.0021(6) 0.0024(6) -0.0051(7)

loop_
_atom_type_symbol
_atom_type_description
_atom_type_scat_dispersion_real
_atom_type_scat_dispersion_imag
_atom_type_scat_source
C C 0.0181 0.0091 'International Tables Vol C Tables 4.2.6.8 and 6.1.1.4'
H H 0.0000 0.0000 'International Tables Vol C Tables 4.2.6.8 and 6.1.1.4'
N N 0.0311 0.0180 'International Tables Vol C Tables 4.2.6.8 and 6.1.1.4'
O O 0.0492 0.0322 'International Tables Vol C Tables 4.2.6.8 and 6.1.1.4'

loop_
_geom_angle_atom_site_label_1
_geom_angle_atom_site_label_2
_geom_angle_atom_site_label_3
_geom_angle
_geom_angle_site_symmetry_1
_geom_angle_site_symmetry_3
_geom_angle_publ_flag
C1 O1 C15 107.87(10) . . ?
C4 O2 C1F 108.03(10) . . ?
C18 O3 H3 109.5 . . ?
C7 O4 C1U 116.71(10) . . ?
C10 O6 H6 109.5 . . ?
C14 O7 C21 118.20(11) . . ?
C3 N1 C1E 126.96(12) . . ?
C5 N1 C3 111.65(11) . . ?
C5 N1 C1E 121.39(12) . . ?
C1C N2 C1G 111.09(12) . . ?
C1C N2 C22 123.37(13) . . ?
C1G N2 C22 125.35(13) . . ?
O1 C1 C6 113.43(11) . . ?
O1 C1 C1A 123.49(12) . . ?
C6 C1 C1A 123.08(13) . . ?
C3 C2 C10 108.63(12) . . ?
C1O C2 C3 119.80(13) . . ?
C1O C2 C10 131.50(13) . . ?
C2 C3 N1 109.74(12) . . ?
C1L C3 N1 128.39(13) . . ?
C1L C3 C2 121.85(13) . . ?
O2 C4 C11 123.08(12) . . ?
O2 C4 C12 113.32(11) . . ?
C12 C4 C11 123.60(13) . . ?
O5 C5 N1 125.48(12) . . ?
O5 C5 C10 126.40(12) . . ?
N1 C5 C10 108.12(11) . . ?
C1 C6 C8 108.67(12) . . ?
C1 C6 C1H 119.77(12) . . ?
C1H C6 C8 131.54(13) . . ?
O4 C7 C15 113.21(11) . . ?
O8 C7 O4 125.10(12) . . ?
O8 C7 C15 121.60(12) . . ?
C6 C8 H8A 111.4 . . ?
C6 C8 H8B 111.4 . . ?
C6 C8 C15 101.80(10) . . ?
H8A C8 H8B 109.3 . . ?
C15 C8 H8A 111.4 . . ?
C15 C8 H8B 111.4 . . ?
C1B C9 C1E 121.60(12) . . ?
C1M C9 C1B 119.07(12) . . ?
C1M C9 C1E 119.32(12) . . ?
O6 C10 C2 115.22(10) . . ?
O6 C10 C5 106.39(10) . . ?
O6 C10 C15 112.20(11) . . ?
C2 C10 C5 101.82(11) . . ?
C2 C10 C15 112.97(11) . . ?
C15 C10 C5 107.14(10) . . ?
C4 C11 H11 121.8 . . ?
C4 C11 C1S 116.40(13) . . ?
C1S C11 H11 121.8 . . ?
C4 C12 C1I 119.34(13) . . ?
C4 C12 C1J 108.87(12) . . ?
C1I C12 C1J 131.79(13) . . ?
C17 C13 H13 119.7 . . ?
C17 C13 C1D 120.58(13) . . ?
C1D C13 H13 119.7 . . ?
O7 C14 C1F 111.31(11) . . ?
O10 C14 O7 125.03(13) . . ?
O10 C14 C1F 123.52(12) . . ?
O1 C15 C7 110.39(10) . . ?
O1 C15 C8 107.51(10) . . ?
O1 C15 C10 106.38(10) . . ?
C7 C15 C8 108.30(11) . . ?
C7 C15 C10 110.94(10) . . ?
C8 C15 C10 113.26(11) . . ?
C1G C16 C18 108.42(12) . . ?
C1R C16 C18 131.76(13) . . ?
C1R C16 C1G 119.81(14) . . ?
C13 C17 H17 120.1 . . ?
C13 C17 C1K 119.86(13) . . ?
C1K C17 H17 120.1 . . ?
O3 C18 C16 115.97(11) . . ?
O3 C18 C1C 106.45(10) . . ?
O3 C18 C1F 111.69(11) . . ?
C16 C18 C1C 101.62(11) . . ?
C16 C18 C1F 112.59(11) . . ?
C1F C18 C1C 107.47(10) . . ?
C1D C19 H19 119.9 . . ?
C1N C19 H19 119.9 . . ?
C1N C19 C1D 120.12(13) . . ?
C1 C1A H1A 121.7 . . ?
C1 C1A C1Q 116.68(13) . . ?
C1Q C1A H1A 121.7 . . ?
C9 C1B H1B 119.7 . . ?
C1P C1B C9 120.51(13) . . ?
C1P C1B H1B 119.7 . . ?
O9 C1C N2 126.03(13) . . ?
O9 C1C C18 125.82(13) . . ?
N2 C1C C18 108.14(12) . . ?
C13 C1D C19 119.17(12) . . ?
C13 C1D C22 118.04(12) . . ?
C19 C1D C22 122.78(12) . . ?
N1 C1E C9 113.11(11) . . ?
N1 C1E H1EA 109.0 . . ?
N1 C1E H1EB 109.0 . . ?
C9 C1E H1EA 109.0 . . ?
C9 C1E H1EB 109.0 . . ?
H1EA C1E H1EB 107.8 . . ?
O2 C1F C14 109.62(10) . . ?
O2 C1F C18 105.89(10) . . ?
O2 C1F C1J 107.35(10) . . ?
C14 C1F C18 111.71(11) . . ?
C14 C1F C1J 107.36(11) . . ?
C18 C1F C1J 114.78(11) . . ?
C16 C1G N2 110.41(12) . . ?
C1Z C1G N2 127.28(14) . . ?
C1Z C1G C16 122.27(14) . . ?
C6 C1H H1H 120.9 . . ?
C6 C1H C20 118.24(14) . . ?
C20 C1H H1H 120.9 . . ?
C12 C1I H1I 120.8 . . ?
C12 C1I C1T 118.37(14) . . ?
C1T C1I H1I 120.8 . . ?
C12 C1J C1F 101.74(11) . . ?
C12 C1J H1JA 111.4 . . ?
C12 C1J H1JB 111.4 . . ?
C1F C1J H1JA 111.4 . . ?
C1F C1J H1JB 111.4 . . ?
H1JA C1J H1JB 109.3 . . ?
C17 C1K H1K 120.0 . . ?
C1N C1K C17 119.96(13) . . ?
C1N C1K H1K 120.0 . . ?
C3 C1L H1L 121.2 . . ?
C3 C1L C1X 117.53(14) . . ?
C1X C1L H1L 121.2 . . ?
C9 C1M H1M 119.9 . . ?
C9 C1M C24 120.26(14) . . ?
C24 C1M H1M 119.9 . . ?
C19 C1N H1N 119.8 . . ?
C1K C1N C19 120.30(13) . . ?
C1K C1N H1N 119.8 . . ?
C2 C1O H1O 120.5 . . ?
C2 C1O C1V 119.02(14) . . ?
C1V C1O H1O 120.5 . . ?
C1B C1P H1P 120.1 . . ?
C1Y C1P C1B 119.87(14) . . ?
C1Y C1P H1P 120.1 . . ?
C1A C1Q H1Q 119.4 . . ?
C20 C1Q C1A 121.26(13) . . ?
C20 C1Q H1Q 119.4 . . ?
C16 C1R H1R 120.7 . . ?
C16 C1R C1W 118.65(14) . . ?
C1W C1R H1R 120.7 . . ?
C11 C1S H1S 119.4 . . ?
C1T C1S C11 121.19(13) . . ?
C1T C1S H1S 119.4 . . ?
C1I C1T H1T 119.5 . . ?
C1S C1T C1I 121.07(13) . . ?
C1S C1T H1T 119.5 . . ?
O4 C1U H1UA 109.5 . . ?
O4 C1U H1UB 109.5 . . ?
O4 C1U H1UC 109.5 . . ?
H1UA C1U H1UB 109.5 . . ?
H1UA C1U H1UC 109.5 . . ?
H1UB C1U H1UC 109.5 . . ?
C1O C1V H1V 119.9 . . ?
C1X C1V C1O 120.23(14) . . ?
C1X C1V H1V 119.9 . . ?
C1R C1W H1W 119.7 . . ?
C23 C1W C1R 120.51(15) . . ?
C23 C1W H1W 119.7 . . ?
C1L C1X H1X 119.2 . . ?
C1V C1X C1L 121.55(14) . . ?
C1V C1X H1X 119.2 . . ?
C1P C1Y H1Y 119.9 . . ?
C1P C1Y C24 120.20(13) . . ?
C24 C1Y H1Y 119.9 . . ?
C1G C1Z H1Z 121.3 . . ?
C1G C1Z C23 117.36(15) . . ?
C23 C1Z H1Z 121.3 . . ?
C1H C20 H20 119.5 . . ?
C1Q C20 C1H 120.96(14) . . ?
C1Q C20 H20 119.5 . . ?
O7 C21 H21A 109.5 . . ?
O7 C21 H21B 109.5 . . ?
O7 C21 H21C 109.5 . . ?
H21A C21 H21B 109.5 . . ?
H21A C21 H21C 109.5 . . ?
H21B C21 H21C 109.5 . . ?
N2 C22 C1D 113.82(12) . . ?
N2 C22 H22A 108.8 . . ?
N2 C22 H22B 108.8 . . ?
C1D C22 H22A 108.8 . . ?
C1D C22 H22B 108.8 . . ?
H22A C22 H22B 107.7 . . ?
C1W C23 C1Z 121.38(15) . . ?
C1W C23 H23 119.3 . . ?
C1Z C23 H23 119.3 . . ?
C1M C24 H24 120.0 . . ?
C1Y C24 C1M 120.07(14) . . ?
C1Y C24 H24 120.0 . . ?

loop_
_geom_bond_atom_site_label_1
_geom_bond_atom_site_label_2
_geom_bond_distance
_geom_bond_site_symmetry_2
_geom_bond_publ_flag
O1 C1 1.3786(16) . ?
O1 C15 1.4410(15) . ?
O2 C4 1.3758(16) . ?
O2 C1F 1.4456(15) . ?
O3 H3 0.8200 . ?
O3 C18 1.4124(15) . ?
O4 C7 1.3170(16) . ?
O4 C1U 1.4533(17) . ?
O5 C5 1.2154(17) . ?
O6 H6 0.8200 . ?
O6 C10 1.4131(15) . ?
O7 C14 1.3151(17) . ?
O7 C21 1.4563(17) . ?
O8 C7 1.2104(16) . ?
O9 C1C 1.2150(19) . ?
O10 C14 1.2067(17) . ?
N1 C3 1.4082(18) . ?
N1 C5 1.3600(18) . ?
N1 C1E 1.4567(17) . ?
N2 C1C 1.3632(19) . ?
N2 C1G 1.402(2) . ?
N2 C22 1.4546(18) . ?
C1 C6 1.381(2) . ?
C1 C1A 1.3815(18) . ?
C2 C3 1.4017(19) . ?
C2 C10 1.5150(19) . ?
C2 C1O 1.385(2) . ?
C3 C1L 1.382(2) . ?
C4 C11 1.3836(19) . ?
C4 C12 1.382(2) . ?
C5 C10 1.5563(18) . ?
C6 C8 1.5050(17) . ?
C6 C1H 1.386(2) . ?
C7 C15 1.5293(18) . ?
C8 H8A 0.9700 . ?
C8 H8B 0.9700 . ?
C8 C15 1.5544(19) . ?
C9 C1B 1.395(2) . ?
C9 C1E 1.5135(18) . ?
C9 C1M 1.389(2) . ?
C10 C15 1.5553(18) . ?
C11 H11 0.9300 . ?
C11 C1S 1.394(2) . ?
C12 C1I 1.387(2) . ?
C12 C1J 1.5060(19) . ?
C13 H13 0.9300 . ?
C13 C17 1.389(2) . ?
C13 C1D 1.3925(19) . ?
C14 C1F 1.5274(19) . ?
C16 C18 1.515(2) . ?
C16 C1G 1.397(2) . ?
C16 C1R 1.384(2) . ?
C17 H17 0.9300 . ?
C17 C1K 1.389(2) . ?
C18 C1C 1.5576(19) . ?
C18 C1F 1.5524(18) . ?
C19 H19 0.9300 . ?
C19 C1D 1.393(2) . ?
C19 C1N 1.3918(19) . ?
C1A H1A 0.9300 . ?
C1A C1Q 1.393(2) . ?
C1B H1B 0.9300 . ?
C1B C1P 1.3867(19) . ?
C1D C22 1.5145(19) . ?
C1E H1EA 0.9700 . ?
C1E H1EB 0.9700 . ?
C1F C1J 1.556(2) . ?
C1G C1Z 1.382(2) . ?
C1H H1H 0.9300 . ?
C1H C20 1.394(2) . ?
C1I H1I 0.9300 . ?
C1I C1T 1.395(2) . ?
C1J H1JA 0.9700 . ?
C1J H1JB 0.9700 . ?
C1K H1K 0.9300 . ?
C1K C1N 1.382(2) . ?
C1L H1L 0.9300 . ?
C1L C1X 1.395(2) . ?
C1M H1M 0.9300 . ?
C1M C24 1.391(2) . ?
C1N H1N 0.9300 . ?
C1O H1O 0.9300 . ?
C1O C1V 1.397(2) . ?
C1P H1P 0.9300 . ?
C1P C1Y 1.381(2) . ?
C1Q H1Q 0.9300 . ?
C1Q C20 1.384(2) . ?
C1R H1R 0.9300 . ?
C1R C1W 1.402(2) . ?
C1S H1S 0.9300 . ?
C1S C1T 1.386(2) . ?
C1T H1T 0.9300 . ?
C1U H1UA 0.9600 . ?
C1U H1UB 0.9600 . ?
C1U H1UC 0.9600 . ?
C1V H1V 0.9300 . ?
C1V C1X 1.387(2) . ?
C1W H1W 0.9300 . ?
C1W C23 1.385(3) . ?
C1X H1X 0.9300 . ?
C1Y H1Y 0.9300 . ?
C1Y C24 1.383(2) . ?
C1Z H1Z 0.9300 . ?
C1Z C23 1.394(3) . ?
C20 H20 0.9300 . ?
C21 H21A 0.9600 . ?
C21 H21B 0.9600 . ?
C21 H21C 0.9600 . ?
C22 H22A 0.9700 . ?
C22 H22B 0.9700 . ?
C23 H23 0.9300 . ?
C24 H24 0.9300 . ?

loop_
_geom_torsion_atom_site_label_1
_geom_torsion_atom_site_label_2
_geom_torsion_atom_site_label_3
_geom_torsion_atom_site_label_4
_geom_torsion
_geom_torsion_site_symmetry_1
_geom_torsion_site_symmetry_2
_geom_torsion_site_symmetry_3
_geom_torsion_site_symmetry_4
_geom_torsion_publ_flag
O1 C1 C6 C8 1.10(15) . . . . ?
O1 C1 C6 C1H 179.75(12) . . . . ?
O1 C1 C1A C1Q -178.82(12) . . . . ?
O2 C4 C11 C1S -178.09(12) . . . . ?
O2 C4 C12 C1I 179.30(12) . . . . ?
O2 C4 C12 C1J -0.47(15) . . . . ?
O2 C1F C1J C12 -7.92(13) . . . . ?
O3 C18 C1C O9 52.52(17) . . . . ?
O3 C18 C1C N2 -127.05(11) . . . . ?
O3 C18 C1F O2 -174.43(10) . . . . ?
O3 C18 C1F C14 66.30(14) . . . . ?
O3 C18 C1F C1J -56.21(15) . . . . ?
O4 C7 C15 O1 -16.44(15) . . . . ?
O4 C7 C15 C8 101.01(12) . . . . ?
O4 C7 C15 C10 -134.11(12) . . . . ?
O5 C5 C10 O6 -56.72(16) . . . . ?
O5 C5 C10 C2 -177.73(12) . . . . ?
O5 C5 C10 C15 63.47(16) . . . . ?
O6 C10 C15 O1 168.54(10) . . . . ?
O6 C10 C15 C7 -71.37(14) . . . . ?
O6 C10 C15 C8 50.66(14) . . . . ?
O7 C14 C1F O2 39.28(15) . . . . ?
O7 C14 C1F C18 156.33(12) . . . . ?
O7 C14 C1F C1J -77.02(14) . . . . ?
O8 C7 C15 O1 166.85(12) . . . . ?
O8 C7 C15 C8 -75.71(15) . . . . ?
O8 C7 C15 C10 49.18(17) . . . . ?
O10 C14 C1F O2 -144.88(14) . . . . ?
O10 C14 C1F C18 -27.83(19) . . . . ?
O10 C14 C1F C1J 98.82(16) . . . . ?
N1 C3 C1L C1X 176.88(12) . . . . ?
N1 C5 C10 O6 122.94(11) . . . . ?
N1 C5 C10 C2 1.93(13) . . . . ?
N1 C5 C10 C15 -116.87(11) . . . . ?
N2 C1G C1Z C23 -178.35(12) . . . . ?
C1 O1 C15 C7 109.80(11) . . . . ?
C1 O1 C15 C8 -8.14(13) . . . . ?
C1 O1 C15 C10 -129.76(11) . . . . ?
C1 C6 C8 C15 -5.75(14) . . . . ?
C1 C6 C1H C20 -0.6(2) . . . . ?
C1 C1A C1Q C20 -1.2(2) . . . . ?
C2 C3 C1L C1X -0.92(19) . . . . ?
C2 C10 C15 O1 -59.19(13) . . . . ?
C2 C10 C15 C7 60.90(14) . . . . ?
C2 C10 C15 C8 -177.07(10) . . . . ?
C2 C1O C1V C1X 0.3(2) . . . . ?
C3 N1 C5 O5 178.17(12) . . . . ?
C3 N1 C5 C10 -1.49(14) . . . . ?
C3 N1 C1E C9 99.70(15) . . . . ?
C3 C2 C10 O6 -116.37(12) . . . . ?
C3 C2 C10 C5 -1.72(13) . . . . ?
C3 C2 C10 C15 112.85(12) . . . . ?
C3 C2 C1O C1V -1.30(19) . . . . ?
C3 C1L C1X C1V -0.2(2) . . . . ?
C4 O2 C1F C14 -108.23(12) . . . . ?
C4 O2 C1F C18 131.12(11) . . . . ?
C4 O2 C1F C1J 8.07(13) . . . . ?
C4 C11 C1S C1T -1.1(2) . . . . ?
C4 C12 C1I C1T -1.2(2) . . . . ?
C4 C12 C1J C1F 5.15(14) . . . . ?
C5 N1 C3 C2 0.36(14) . . . . ?
C5 N1 C3 C1L -177.65(13) . . . . ?
C5 N1 C1E C9 -80.32(15) . . . . ?
C5 C10 C15 O1 52.13(13) . . . . ?
C5 C10 C15 C7 172.22(10) . . . . ?
C5 C10 C15 C8 -65.75(13) . . . . ?
C6 C1 C1A C1Q 0.7(2) . . . . ?
C6 C8 C15 O1 8.35(13) . . . . ?
C6 C8 C15 C7 -110.93(11) . . . . ?
C6 C8 C15 C10 125.58(11) . . . . ?
C6 C1H C20 C1Q 0.2(2) . . . . ?
C8 C6 C1H C20 177.68(14) . . . . ?
C9 C1B C1P C1Y -0.6(2) . . . . ?
C9 C1M C24 C1Y 0.6(3) . . . . ?
C10 C2 C3 N1 0.97(14) . . . . ?
C10 C2 C3 C1L 179.14(12) . . . . ?
C10 C2 C1O C1V -178.09(13) . . . . ?
C11 C4 C12 C1I -0.4(2) . . . . ?
C11 C4 C12 C1J 179.86(12) . . . . ?
C11 C1S C1T C1I -0.4(2) . . . . ?
C12 C4 C11 C1S 1.6(2) . . . . ?
C12 C1I C1T C1S 1.6(2) . . . . ?
C13 C17 C1K C1N -0.8(2) . . . . ?
C13 C1D C22 N2 167.51(13) . . . . ?
C14 C1F C1J C12 109.87(11) . . . . ?
C15 O1 C1 C6 4.60(14) . . . . ?
C15 O1 C1 C1A -175.82(12) . . . . ?
C16 C18 C1C O9 174.31(13) . . . . ?
C16 C18 C1C N2 -5.25(13) . . . . ?
C16 C18 C1F O2 53.05(14) . . . . ?
C16 C18 C1F C14 -66.23(14) . . . . ?
C16 C18 C1F C1J 171.27(11) . . . . ?
C16 C1G C1Z C23 -0.9(2) . . . . ?
C16 C1R C1W C23 -1.3(2) . . . . ?
C17 C13 C1D C19 0.2(2) . . . . ?
C17 C13 C1D C22 179.47(14) . . . . ?
C17 C1K C1N C19 0.8(2) . . . . ?
C18 C16 C1G N2 0.15(14) . . . . ?
C18 C16 C1G C1Z -177.72(12) . . . . ?
C18 C16 C1R C1W 178.48(13) . . . . ?
C18 C1F C1J C12 -125.31(11) . . . . ?
C19 C1D C22 N2 -13.3(2) . . . . ?
C1A C1 C6 C8 -178.48(12) . . . . ?
C1A C1 C6 C1H 0.2(2) . . . . ?
C1A C1Q C20 C1H 0.8(2) . . . . ?
C1B C9 C1E N1 -35.99(19) . . . . ?
C1B C9 C1M C24 -1.3(2) . . . . ?
C1B C1P C1Y C24 -0.1(2) . . . . ?
C1C N2 C1G C16 -3.86(15) . . . . ?
C1C N2 C1G C1Z 173.88(13) . . . . ?
C1C N2 C22 C1D 116.72(15) . . . . ?
C1C C18 C1F O2 -58.03(13) . . . . ?
C1C C18 C1F C14 -177.31(11) . . . . ?
C1C C18 C1F C1J 60.19(14) . . . . ?
C1D C13 C17 C1K 0.3(2) . . . . ?
C1D C19 C1N C1K -0.3(2) . . . . ?
C1E N1 C3 C2 -179.66(11) . . . . ?
C1E N1 C3 C1L 2.3(2) . . . . ?
C1E N1 C5 O5 -1.8(2) . . . . ?
C1E N1 C5 C10 178.52(10) . . . . ?
C1E C9 C1B C1P -177.78(13) . . . . ?
C1E C9 C1M C24 177.78(14) . . . . ?
C1F O2 C4 C11 174.73(12) . . . . ?
C1F O2 C4 C12 -4.95(14) . . . . ?
C1F C18 C1C O9 -67.28(16) . . . . ?
C1F C18 C1C N2 113.16(12) . . . . ?
C1G N2 C1C O9 -173.82(13) . . . . ?
C1G N2 C1C C18 5.75(14) . . . . ?
C1G N2 C22 C1D -68.74(17) . . . . ?
C1G C16 C18 O3 117.93(12) . . . . ?
C1G C16 C18 C1C 2.99(13) . . . . ?
C1G C16 C18 C1F -111.69(12) . . . . ?
C1G C16 C1R C1W -0.02(19) . . . . ?
C1G C1Z C23 C1W -0.5(2) . . . . ?
C1H C6 C8 C15 175.82(14) . . . . ?
C1I C12 C1J C1F -174.58(14) . . . . ?
C1J C12 C1I C1T 178.47(14) . . . . ?
C1M C9 C1B C1P 1.3(2) . . . . ?
C1M C9 C1E N1 144.97(14) . . . . ?
C1N C19 C1D C13 -0.2(2) . . . . ?
C1N C19 C1D C22 -179.41(14) . . . . ?
C1O C2 C3 N1 -176.49(11) . . . . ?
C1O C2 C3 C1L 1.68(19) . . . . ?
C1O C2 C10 O6 60.68(18) . . . . ?
C1O C2 C10 C5 175.34(13) . . . . ?
C1O C2 C10 C15 -70.09(17) . . . . ?
C1O C1V C1X C1L 0.5(2) . . . . ?
C1P C1Y C24 C1M 0.1(3) . . . . ?
C1R C16 C18 O3 -60.70(19) . . . . ?
C1R C16 C18 C1C -175.64(13) . . . . ?
C1R C16 C18 C1F 69.68(18) . . . . ?
C1R C16 C1G N2 178.98(12) . . . . ?
C1R C16 C1G C1Z 1.1(2) . . . . ?
C1R C1W C23 C1Z 1.5(2) . . . . ?
C1U O4 C7 O8 0.9(2) . . . . ?
C1U O4 C7 C15 -175.63(11) . . . . ?
C21 O7 C14 O10 -3.5(2) . . . . ?
C21 O7 C14 C1F 172.29(12) . . . . ?
C22 N2 C1C O9 1.4(2) . . . . ?
C22 N2 C1C C18 -179.03(11) . . . . ?
C22 N2 C1G C16 -178.97(11) . . . . ?
C22 N2 C1G C1Z -1.2(2) . . . . ?
